data_4038302
loop_
_publ_author_name
'Li, Zhi-Min'
'Tan, Yingfei'
'Ma, You-Ping'
'Cao, Xiao-Ping'
'Chow, Hak-Fun'
'Kuck, Dietmar'

_publ_section_title
;
 Chiral Derivatives of 2-Aminotribenzotriquinacene: Synthesis and Optical
 Resolution.
;
_journal_name_full 'The Journal of organic chemistry'
_journal_paper_doi 10.1021/acs.joc.0c00396
_journal_year 2020
_chemical_absolute_configuration ad
_chemical_formula_moiety 'C32 H33 N O4, C2 H6.35 O S'
_chemical_formula_sum 'C34 H39.35 N O5 S'
_chemical_formula_weight 574.07
_space_group_crystal_system triclinic
_space_group_IT_number 1
_space_group_name_Hall 'P 1'
_space_group_name_H-M_alt 'P 1'
_atom_sites_solution_hydrogens geom
_atom_sites_solution_primary direct
_audit_creation_date 2020-03-20
_audit_creation_method
;
Olex2 1.3
(compiled 2020.02.04 svn.rd84adfe8 for OlexSys, GUI svn.r6032)
;
_cell_angle_alpha 71.654(4)
_cell_angle_beta 88.192(4)
_cell_angle_gamma 88.920(4)
_cell_formula_units_Z 1
_cell_length_a 6.3532(8)
_cell_length_b 11.1522(14)
_cell_length_c 11.6114(15)
_cell_measurement_reflns_used 9882
_cell_measurement_temperature 293(2)
_cell_measurement_theta_max 72.14
_cell_measurement_theta_min 6.97
_cell_volume 780.45(17)
_computing_cell_refinement 'SAINT V8.38A (Bruker, 2018)'
_computing_data_reduction 'SAINT V8.38A (Bruker, 2018)'
_computing_molecular_graphics 'Olex2 1.3 (Dolomanov et al., 2009)'
_computing_publication_material 'Olex2 1.3 (Dolomanov et al., 2009)'
_computing_structure_refinement 'SHELXL 2018/3 (Sheldrick, 2015)'
_computing_structure_solution 'SHELXS  (Sheldrick, 2008)'
_diffrn_ambient_temperature 293(2)
_diffrn_measured_fraction_theta_full 0.965
_diffrn_measured_fraction_theta_max 0.966
_diffrn_measurement_device_type 'Bruker APEX-II CCD'
_diffrn_measurement_method '\f and \w scans'
_diffrn_radiation_type CuK\a
_diffrn_radiation_wavelength 1.54184
_diffrn_reflns_av_R_equivalents 0.0958
_diffrn_reflns_av_unetI/netI 0.1026
_diffrn_reflns_Laue_measured_fraction_full 0.965
_diffrn_reflns_Laue_measured_fraction_max 0.966
_diffrn_reflns_limit_h_max 7
_diffrn_reflns_limit_h_min -7
_diffrn_reflns_limit_k_max 13
_diffrn_reflns_limit_k_min -13
_diffrn_reflns_limit_l_max 14
_diffrn_reflns_limit_l_min -14
_diffrn_reflns_number 18982
_diffrn_reflns_point_group_measured_fraction_full 0.900
_diffrn_reflns_point_group_measured_fraction_max 0.890
_diffrn_reflns_theta_full 67.684
_diffrn_reflns_theta_max 72.089
_diffrn_reflns_theta_min 6.973
_diffrn_source_current 1.1
_diffrn_source_power 0.055
_diffrn_source_voltage 50.0
_diffrn_standards_number 0
_exptl_absorpt_coefficient_mu 1.249
_exptl_absorpt_correction_T_max 0.7536
_exptl_absorpt_correction_T_min 0.5948
_exptl_absorpt_correction_type multi-scan
_exptl_absorpt_process_details
;
SADABS-2016/2 (Bruker,2016/2) was used for absorption correction.
wR2(int) was 0.1192 before and 0.0808 after correction.
The Ratio of minimum to maximum transmission is 0.7893.
The \l/2 correction factor is Not present.
;
_exptl_crystal_colour 'clear light colourless'
_exptl_crystal_colour_lustre clear
_exptl_crystal_colour_modifier light
_exptl_crystal_colour_primary colourless
_exptl_crystal_density_diffrn 1.221
_exptl_crystal_description block
_exptl_crystal_F_000 306
_exptl_crystal_size_max 0.2
_exptl_crystal_size_mid 0.16
_exptl_crystal_size_min 0.14
_refine_diff_density_max 0.155
_refine_diff_density_min -0.193
_refine_diff_density_rms 0.032
_refine_ls_abs_structure_details
;
 Flack x determined using 1795 quotients [(I+)-(I-)]/[(I+)+(I-)]
 (Parsons, Flack and Wagner, Acta Cryst. B69 (2013) 249-259).
;
_refine_ls_abs_structure_Flack 0.059(13)
_refine_ls_extinction_method none
_refine_ls_goodness_of_fit_ref 1.051
_refine_ls_hydrogen_treatment constr
_refine_ls_matrix_type full
_refine_ls_number_parameters 400
_refine_ls_number_reflns 5465
_refine_ls_number_restraints 15
_refine_ls_restrained_S_all 1.053
_refine_ls_R_factor_all 0.0788
_refine_ls_R_factor_gt 0.0435
_refine_ls_shift/su_max 0.000
_refine_ls_shift/su_mean 0.000
_refine_ls_structure_factor_coef Fsqd
_refine_ls_weighting_details 'w=1/[\s^2^(Fo^2^)+(0.0422P)^2^+0.1479P] where P=(Fo^2^+2Fc^2^)/3'
_refine_ls_weighting_scheme calc
_refine_ls_wR_factor_gt 0.1074
_refine_ls_wR_factor_ref 0.1162
_reflns_Friedel_coverage 0.843
_reflns_Friedel_fraction_full 0.835
_reflns_Friedel_fraction_max 0.814
_reflns_number_gt 4490
_reflns_number_total 5465
_reflns_threshold_expression 'I > 2\s(I)'
_cod_data_source_file jo0c00396_si_002.cif
_cod_data_source_block lizhm_0912_0m
_cod_database_code 4038302
_shelx_shelxl_version_number 2018/3
_shelx_space_group_comment
;
The symmetry employed for this shelxl refinement is uniquely defined
by the following loop, which should always be used as a source of
symmetry information in preference to the above space-group names.
They are only intended as comments.
;
_olex2_refinement_description
;
1. Fixed Uiso
 At 1.2 times of:
  All C(H) groups, All N(H) groups
 At 1.5 times of:
  All C(H,H,H) groups, All C(H,H,H,H,H,H) groups, All O(H) groups
2. Restrained distances
 C34-S1 \\sim C34A-S1
 with sigma of 0.02
 C34-S1' \\sim C34A-S1'
 with sigma of 0.02
3. Uiso/Uaniso restraints and constraints
Uanis(C34) \\sim Ueq, Uanis(C34A) \\sim Ueq: with sigma of 0.01 and sigma for
terminal atoms of 0.005
4. Others
 Fixed Sof: H5A(0.35) H33A(0.65) H33B(0.65) H33C(0.65) H33D(0.35) H33E(0.35)
 H33F(0.35) C34(0.35) H34A(0.35) H34B(0.35) H34C(0.35) S1(0.65) S1'(0.35)
 C34A(0.65) H34D(0.65) H34E(0.65) H34F(0.65)
5.a Aromatic/amide H refined with riding coordinates:
 N1(H1A), C2(H2), C5(H5), C9(H9), C10(H10), C11(H11), C12(H12), C16(H16),
 C17(H17), C18(H18), C19(H19)
5.b Idealised Me refined as rotating group:
 C25(H25A,H25B,H25C), C26(H26A,H26B,H26C), C27(H27A,H27B,H27C), C29(H29A,H29B,
 H29C), C30(H30A,H30B,H30C), C31(H31A,H31B,H31C), C32(H32A,H32B,H32C), C33(H33A,
 H33B,H33C), C33(H33D,H33E,H33F), C34(H34A,H34B,H34C), C34A(H34D,H34E,H34F)
5.c Idealised tetrahedral OH refined as rotating group:
 O1(H1), O5(H5A)
;
_olex2_submission_special_instructions 'No special instructions were received'

loop_
_space_group_symop_operation_xyz
'x, y, z'

loop_
_atom_site_label
_atom_site_type_symbol
_atom_site_fract_x
_atom_site_fract_y
_atom_site_fract_z
_atom_site_U_iso_or_equiv
_atom_site_adp_type
_atom_site_occupancy
_atom_site_site_symmetry_order
_atom_site_calc_flag
_atom_site_refinement_flags_posn
_atom_site_refinement_flags_adp
_atom_site_refinement_flags_occupancy
_atom_site_disorder_assembly
_atom_site_disorder_group
O1 O 0.2000(5) -0.3691(3) 1.6259(2) 0.0738(8) Uani 1 1 d . . . . .
H1 H 0.135695 -0.434210 1.660314 0.111 Uiso 1 1 calc R U . . .
O2 O 0.0881(6) -0.4093(3) 1.4647(3) 0.0938(12) Uani 1 1 d . . . . .
O3 O 0.0047(4) -0.2822(2) 1.1069(2) 0.0634(7) Uani 1 1 d . . . . .
O4 O 0.2254(5) -0.1155(3) 1.0509(2) 0.0731(8) Uani 1 1 d . . . . .
N1 N 0.1937(6) -0.2465(3) 1.2468(3) 0.0611(8) Uani 1 1 d . . . . .
H1A H 0.138166 -0.316993 1.289062 0.073 Uiso 1 1 calc R U . . .
C1 C 0.5535(5) -0.0677(3) 1.4418(3) 0.0430(7) Uani 1 1 d . . . . .
C2 C 0.4372(5) -0.1726(3) 1.5013(3) 0.0474(8) Uani 1 1 d . . . . .
H2 H 0.438095 -0.203745 1.585619 0.057 Uiso 1 1 calc R U . . .
C3 C 0.3170(5) -0.2341(3) 1.4376(3) 0.0466(7) Uani 1 1 d . . . . .
C4 C 0.3193(5) -0.1864(3) 1.3089(3) 0.0479(7) Uani 1 1 d . . . . .
C5 C 0.4400(6) -0.0816(3) 1.2497(3) 0.0512(8) Uani 1 1 d . . . . .
H5 H 0.444423 -0.050803 1.165399 0.061 Uiso 1 1 calc R U . . .
C6 C 0.5544(5) -0.0226(3) 1.3160(3) 0.0441(7) Uani 1 1 d . . . . .
C7 C 0.6860(5) 0.0951(3) 1.2653(3) 0.0473(7) Uani 1 1 d . . . . .
C8 C 0.5454(5) 0.2090(3) 1.2112(3) 0.0495(8) Uani 1 1 d . . . . .
C9 C 0.4261(7) 0.2353(4) 1.1066(4) 0.0640(10) Uani 1 1 d . . . . .
H9 H 0.428181 0.180053 1.060952 0.077 Uiso 1 1 calc R U . . .
C10 C 0.3049(7) 0.3447(5) 1.0722(4) 0.0791(13) Uani 1 1 d . . . . .
H10 H 0.225626 0.362809 1.002727 0.095 Uiso 1 1 calc R U . . .
C11 C 0.3000(8) 0.4261(4) 1.1383(5) 0.0811(14) Uani 1 1 d . . . . .
H11 H 0.217528 0.498993 1.113761 0.097 Uiso 1 1 calc R U . . .
C12 C 0.4157(7) 0.4013(4) 1.2408(4) 0.0696(11) Uani 1 1 d . . . . .
H12 H 0.411925 0.457150 1.285791 0.083 Uiso 1 1 calc R U . . .
C13 C 0.5387(5) 0.2923(3) 1.2773(3) 0.0507(8) Uani 1 1 d . . . . .
C14 C 0.6739(5) 0.2480(3) 1.3890(3) 0.0495(8) Uani 1 1 d . . . . .
C15 C 0.5384(5) 0.2087(3) 1.5041(3) 0.0510(8) Uani 1 1 d . . . . .
C16 C 0.4107(7) 0.2863(4) 1.5519(4) 0.0681(11) Uani 1 1 d . . . . .
H16 H 0.402515 0.372718 1.511862 0.082 Uiso 1 1 calc R U . . .
C17 C 0.2981(8) 0.2340(5) 1.6579(5) 0.0783(13) Uani 1 1 d . . . . .
H17 H 0.213582 0.285572 1.689691 0.094 Uiso 1 1 calc R U . . .
C18 C 0.3080(8) 0.1066(5) 1.7179(4) 0.0779(13) Uani 1 1 d . . . . .
H18 H 0.230825 0.072559 1.789904 0.093 Uiso 1 1 calc R U . . .
C19 C 0.4328(6) 0.0290(4) 1.6713(4) 0.0621(9) Uani 1 1 d . . . . .
H19 H 0.440110 -0.057332 1.711964 0.075 Uiso 1 1 calc R U . . .
C20 C 0.5471(5) 0.0805(3) 1.5635(3) 0.0472(7) Uani 1 1 d . . . . .
C21 C 0.6852(5) 0.0116(3) 1.4961(3) 0.0447(7) Uani 1 1 d . . . . .
C22 C 0.1922(6) -0.3449(3) 1.5069(3) 0.0552(9) Uani 1 1 d . . . . .
C23 C 0.1504(6) -0.2045(3) 1.1255(3) 0.0529(8) Uani 1 1 d . . . . .
C24 C -0.0883(7) -0.2554(4) 0.9864(3) 0.0639(10) Uani 1 1 d . . . . .
C25 C -0.2489(10) -0.3595(6) 1.0107(5) 0.106(2) Uani 1 1 d . . . . .
H25A H -0.178299 -0.440065 1.035282 0.159 Uiso 1 1 calc R U . . .
H25B H -0.324769 -0.350390 0.938230 0.159 Uiso 1 1 calc R U . . .
H25C H -0.345533 -0.354026 1.074178 0.159 Uiso 1 1 calc R U . . .
C26 C 0.0783(9) -0.2667(4) 0.8948(4) 0.0792(13) Uani 1 1 d . . . . .
H26A H 0.181963 -0.202416 0.884718 0.119 Uiso 1 1 calc R U . . .
H26B H 0.014383 -0.256504 0.818448 0.119 Uiso 1 1 calc R U . . .
H26C H 0.144674 -0.348430 0.922987 0.119 Uiso 1 1 calc R U . . .
C27 C -0.1946(9) -0.1264(5) 0.9499(5) 0.0864(15) Uani 1 1 d . . . . .
H27A H -0.299715 -0.123739 1.010328 0.130 Uiso 1 1 calc R U . . .
H27B H -0.259915 -0.111201 0.873114 0.130 Uiso 1 1 calc R U . . .
H27C H -0.091446 -0.062563 0.943235 0.130 Uiso 1 1 calc R U . . .
C28 C 0.7778(5) 0.1196(3) 1.3822(3) 0.0466(7) Uani 1 1 d . . . . .
C29 C 0.8476(6) -0.0727(4) 1.5815(4) 0.0620(10) Uani 1 1 d . . . . .
H29A H 0.775389 -0.134542 1.646786 0.093 Uiso 1 1 calc R U . . .
H29B H 0.932857 -0.021451 1.613904 0.093 Uiso 1 1 calc R U . . .
H29C H 0.935599 -0.114586 1.537040 0.093 Uiso 1 1 calc R U . . .
C30 C 0.8493(6) 0.0790(4) 1.1717(4) 0.0651(10) Uani 1 1 d . . . . .
H30A H 0.934571 0.153231 1.143422 0.098 Uiso 1 1 calc R U . . .
H30B H 0.778842 0.066597 1.104396 0.098 Uiso 1 1 calc R U . . .
H30C H 0.937185 0.006881 1.208342 0.098 Uiso 1 1 calc R U . . .
C31 C 0.8264(7) 0.3527(4) 1.3914(4) 0.0686(11) Uani 1 1 d . . . . .
H31A H 0.911345 0.376714 1.318059 0.103 Uiso 1 1 calc R U . . .
H31B H 0.915593 0.321952 1.459971 0.103 Uiso 1 1 calc R U . . .
H31C H 0.747372 0.424661 1.397772 0.103 Uiso 1 1 calc R U . . .
C32 C 1.0176(5) 0.1234(4) 1.3795(4) 0.0601(9) Uani 1 1 d . . . . .
H32A H 1.065856 0.190558 1.309778 0.090 Uiso 1 1 calc R U . . .
H32B H 1.073678 0.044331 1.375067 0.090 Uiso 1 1 calc R U . . .
H32C H 1.064443 0.137534 1.451889 0.090 Uiso 1 1 calc R U . . .
O5 O 1.0196(6) 0.4385(3) 0.7816(3) 0.0831(9) Uani 1 1 d . . . . .
H5A H 1.080482 0.374643 0.822842 0.125 Uiso 0.35 1 calc R U P A 2
C33 C 0.7754(10) 0.2469(5) 0.8149(6) 0.1053(18) Uani 1 1 d . . . . .
H33A H 0.809327 0.255085 0.731661 0.158 Uiso 0.65 1 calc R U P B 1
H33B H 0.630636 0.222959 0.832587 0.158 Uiso 0.65 1 calc R U P B 1
H33C H 0.864223 0.183284 0.866785 0.158 Uiso 0.65 1 calc R U P B 1
H33D H 0.897472 0.198103 0.806209 0.158 Uiso 0.35 1 calc R U P C 2
H33E H 0.652566 0.210977 0.793070 0.158 Uiso 0.35 1 calc R U P C 2
H33F H 0.760125 0.246084 0.897683 0.158 Uiso 0.35 1 calc R U P C 2
C34 C 0.664(3) 0.4999(18) 0.7004(19) 0.096(5) Uani 0.35 1 d . U P D 2
H34A H 0.697094 0.550790 0.750268 0.144 Uiso 0.35 1 calc R U P D 2
H34B H 0.522286 0.469458 0.719065 0.144 Uiso 0.35 1 calc R U P D 2
H34C H 0.675543 0.549766 0.616457 0.144 Uiso 0.35 1 calc R U P D 2
S1 S 0.8156(3) 0.39237(17) 0.84018(16) 0.0741(5) Uani 0.65 1 d . . P E 1
S1' S 0.8035(6) 0.3974(3) 0.7230(3) 0.0734(8) Uani 0.35 1 d . . P D 2
C34A C 0.605(2) 0.4717(11) 0.7693(12) 0.113(3) Uani 0.65 1 d . U P E 1
H34D H 0.616275 0.559413 0.762590 0.169 Uiso 0.65 1 calc R U P E 1
H34E H 0.479313 0.437843 0.815085 0.169 Uiso 0.65 1 calc R U P E 1
H34F H 0.599082 0.463344 0.689685 0.169 Uiso 0.65 1 calc R U P E 1

loop_
_atom_site_aniso_label
_atom_site_aniso_U_11
_atom_site_aniso_U_22
_atom_site_aniso_U_33
_atom_site_aniso_U_23
_atom_site_aniso_U_13
_atom_site_aniso_U_12
O1 0.100(2) 0.0684(17) 0.0485(14) -0.0093(12) -0.0032(14) -0.0315(16)
O2 0.138(3) 0.0802(19) 0.0595(17) -0.0126(14) -0.0106(18) -0.058(2)
O3 0.0762(18) 0.0687(15) 0.0472(13) -0.0186(11) -0.0128(13) -0.0228(13)
O4 0.088(2) 0.0762(17) 0.0509(14) -0.0119(13) -0.0063(14) -0.0327(16)
N1 0.082(2) 0.0549(16) 0.0469(16) -0.0142(13) -0.0108(15) -0.0228(15)
C1 0.0387(16) 0.0439(15) 0.0467(17) -0.0147(13) -0.0026(14) -0.0018(13)
C2 0.053(2) 0.0462(16) 0.0423(16) -0.0120(13) -0.0073(15) -0.0010(14)
C3 0.052(2) 0.0428(15) 0.0455(16) -0.0137(13) -0.0050(15) -0.0041(14)
C4 0.0507(19) 0.0463(15) 0.0480(17) -0.0159(14) -0.0059(15) -0.0040(14)
C5 0.052(2) 0.0573(18) 0.0459(17) -0.0184(14) -0.0021(15) -0.0099(15)
C6 0.0370(17) 0.0520(17) 0.0451(17) -0.0175(14) -0.0026(14) -0.0027(13)
C7 0.0377(17) 0.0572(18) 0.0486(18) -0.0188(15) 0.0022(14) -0.0067(14)
C8 0.0366(17) 0.0561(18) 0.0483(18) -0.0054(14) 0.0017(14) -0.0125(14)
C9 0.058(2) 0.074(2) 0.0516(19) -0.0062(18) -0.0109(18) -0.0124(19)
C10 0.062(3) 0.090(3) 0.062(2) 0.010(2) -0.016(2) -0.010(2)
C11 0.074(3) 0.064(2) 0.085(3) 0.006(2) -0.016(2) 0.005(2)
C12 0.067(3) 0.053(2) 0.080(3) -0.0073(19) -0.007(2) 0.0013(18)
C13 0.0423(18) 0.0478(17) 0.0568(19) -0.0087(15) 0.0013(15) -0.0086(14)
C14 0.0396(17) 0.0520(17) 0.0583(19) -0.0187(15) -0.0013(15) -0.0079(14)
C15 0.0390(18) 0.0576(19) 0.062(2) -0.0260(16) -0.0006(15) -0.0059(14)
C16 0.060(2) 0.067(2) 0.088(3) -0.039(2) 0.003(2) 0.0000(19)
C17 0.064(3) 0.094(3) 0.095(3) -0.056(3) 0.017(2) -0.008(2)
C18 0.072(3) 0.097(3) 0.078(3) -0.048(3) 0.024(2) -0.026(2)
C19 0.062(2) 0.069(2) 0.060(2) -0.0264(19) 0.0052(19) -0.0177(19)
C20 0.0390(17) 0.0575(18) 0.0494(18) -0.0223(15) -0.0040(14) -0.0067(14)
C21 0.0371(16) 0.0515(17) 0.0474(17) -0.0175(14) -0.0077(14) -0.0015(13)
C22 0.068(2) 0.0446(17) 0.0509(19) -0.0108(15) -0.0072(17) -0.0090(16)
C23 0.059(2) 0.0564(19) 0.0457(18) -0.0187(16) -0.0032(16) -0.0112(16)
C24 0.073(3) 0.072(2) 0.0500(19) -0.0220(17) -0.0186(19) -0.0051(19)
C25 0.114(4) 0.118(4) 0.093(4) -0.039(3) -0.032(3) -0.046(3)
C26 0.108(4) 0.082(3) 0.053(2) -0.030(2) -0.013(2) 0.014(3)
C27 0.088(3) 0.095(3) 0.087(3) -0.042(3) -0.031(3) 0.022(3)
C28 0.0348(16) 0.0540(17) 0.0530(18) -0.0189(15) -0.0050(14) -0.0044(13)
C29 0.053(2) 0.070(2) 0.061(2) -0.0148(18) -0.0198(18) 0.0045(17)
C30 0.055(2) 0.087(3) 0.058(2) -0.030(2) 0.0072(18) -0.011(2)
C31 0.059(2) 0.064(2) 0.088(3) -0.031(2) 0.001(2) -0.0185(19)
C32 0.0349(18) 0.078(2) 0.070(2) -0.0254(19) -0.0032(16) -0.0070(16)
O5 0.083(2) 0.0716(18) 0.089(2) -0.0163(16) 0.0164(18) -0.0246(16)
C33 0.091(4) 0.086(3) 0.132(5) -0.023(3) 0.002(4) -0.025(3)
C34 0.086(7) 0.095(7) 0.104(7) -0.025(6) -0.014(6) 0.010(6)
S1 0.0710(11) 0.0832(10) 0.0721(10) -0.0304(8) 0.0075(8) -0.0111(8)
S1' 0.095(2) 0.0693(17) 0.0536(15) -0.0159(13) 0.0018(15) -0.0195(16)
C34A 0.109(6) 0.111(6) 0.125(6) -0.045(5) -0.020(5) -0.001(5)

loop_
_atom_type_symbol
_atom_type_description
_atom_type_scat_dispersion_real
_atom_type_scat_dispersion_imag
_atom_type_scat_source
C C 0.0181 0.0091 'International Tables Vol C Tables 4.2.6.8 and 6.1.1.4'
H H 0.0000 0.0000 'International Tables Vol C Tables 4.2.6.8 and 6.1.1.4'
N N 0.0311 0.0180 'International Tables Vol C Tables 4.2.6.8 and 6.1.1.4'
O O 0.0492 0.0322 'International Tables Vol C Tables 4.2.6.8 and 6.1.1.4'
S S 0.3331 0.5567 'International Tables Vol C Tables 4.2.6.8 and 6.1.1.4'

loop_
_geom_angle_atom_site_label_1
_geom_angle_atom_site_label_2
_geom_angle_atom_site_label_3
_geom_angle
_geom_angle_site_symmetry_1
_geom_angle_site_symmetry_3
_geom_angle_publ_flag
C22 O1 H1 109.5 . . ?
C23 O3 C24 120.2(3) . . ?
C4 N1 H1A 116.7 . . ?
C23 N1 H1A 116.7 . . ?
C23 N1 C4 126.7(3) . . ?
C2 C1 C6 119.2(3) . . ?
C2 C1 C21 128.2(3) . . ?
C6 C1 C21 112.6(3) . . ?
C1 C2 H2 119.3 . . ?
C1 C2 C3 121.4(3) . . ?
C3 C2 H2 119.3 . . ?
C2 C3 C4 118.6(3) . . ?
C2 C3 C22 118.8(3) . . ?
C4 C3 C22 122.6(3) . . ?
N1 C4 C3 117.9(3) . . ?
C5 C4 N1 122.6(3) . . ?
C5 C4 C3 119.4(3) . . ?
C4 C5 H5 119.9 . . ?
C4 C5 C6 120.2(3) . . ?
C6 C5 H5 119.9 . . ?
C1 C6 C5 121.2(3) . . ?
C1 C6 C7 112.3(3) . . ?
C5 C6 C7 126.5(3) . . ?
C6 C7 C8 110.2(3) . . ?
C6 C7 C28 104.4(3) . . ?
C6 C7 C30 111.0(3) . . ?
C8 C7 C28 103.8(3) . . ?
C8 C7 C30 111.1(3) . . ?
C30 C7 C28 115.8(3) . . ?
C9 C8 C7 127.5(3) . . ?
C13 C8 C7 113.2(3) . . ?
C13 C8 C9 119.2(3) . . ?
C8 C9 H9 120.5 . . ?
C10 C9 C8 119.0(4) . . ?
C10 C9 H9 120.5 . . ?
C9 C10 H10 119.4 . . ?
C11 C10 C9 121.1(4) . . ?
C11 C10 H10 119.4 . . ?
C10 C11 H11 119.8 . . ?
C10 C11 C12 120.4(4) . . ?
C12 C11 H11 119.8 . . ?
C11 C12 H12 120.2 . . ?
C11 C12 C13 119.7(4) . . ?
C13 C12 H12 120.2 . . ?
C8 C13 C12 120.6(3) . . ?
C8 C13 C14 112.2(3) . . ?
C12 C13 C14 127.2(3) . . ?
C13 C14 C28 104.3(3) . . ?
C13 C14 C31 110.4(3) . . ?
C15 C14 C13 111.0(3) . . ?
C15 C14 C28 104.2(3) . . ?
C15 C14 C31 110.3(3) . . ?
C31 C14 C28 116.5(3) . . ?
C16 C15 C14 127.5(3) . . ?
C20 C15 C14 112.9(3) . . ?
C20 C15 C16 119.7(4) . . ?
C15 C16 H16 120.3 . . ?
C17 C16 C15 119.5(4) . . ?
C17 C16 H16 120.3 . . ?
C16 C17 H17 119.5 . . ?
C16 C17 C18 121.0(4) . . ?
C18 C17 H17 119.5 . . ?
C17 C18 H18 120.0 . . ?
C17 C18 C19 120.0(4) . . ?
C19 C18 H18 120.0 . . ?
C18 C19 H19 120.2 . . ?
C18 C19 C20 119.7(4) . . ?
C20 C19 H19 120.2 . . ?
C15 C20 C19 120.2(3) . . ?
C15 C20 C21 112.2(3) . . ?
C19 C20 C21 127.7(3) . . ?
C1 C21 C28 104.5(2) . . ?
C1 C21 C29 110.0(3) . . ?
C20 C21 C1 110.7(3) . . ?
C20 C21 C28 104.7(3) . . ?
C20 C21 C29 110.5(3) . . ?
C29 C21 C28 116.3(3) . . ?
O1 C22 C3 113.2(3) . . ?
O2 C22 O1 120.6(4) . . ?
O2 C22 C3 126.1(3) . . ?
O3 C23 N1 107.1(3) . . ?
O4 C23 O3 126.3(3) . . ?
O4 C23 N1 126.6(3) . . ?
O3 C24 C25 101.5(3) . . ?
O3 C24 C26 110.0(3) . . ?
O3 C24 C27 110.0(3) . . ?
C25 C24 C27 111.0(4) . . ?
C26 C24 C25 111.5(4) . . ?
C26 C24 C27 112.4(4) . . ?
C24 C25 H25A 109.5 . . ?
C24 C25 H25B 109.5 . . ?
C24 C25 H25C 109.5 . . ?
H25A C25 H25B 109.5 . . ?
H25A C25 H25C 109.5 . . ?
H25B C25 H25C 109.5 . . ?
C24 C26 H26A 109.5 . . ?
C24 C26 H26B 109.5 . . ?
C24 C26 H26C 109.5 . . ?
H26A C26 H26B 109.5 . . ?
H26A C26 H26C 109.5 . . ?
H26B C26 H26C 109.5 . . ?
C24 C27 H27A 109.5 . . ?
C24 C27 H27B 109.5 . . ?
C24 C27 H27C 109.5 . . ?
H27A C27 H27B 109.5 . . ?
H27A C27 H27C 109.5 . . ?
H27B C27 H27C 109.5 . . ?
C14 C28 C7 106.4(2) . . ?
C21 C28 C7 106.1(2) . . ?
C21 C28 C14 106.0(3) . . ?
C32 C28 C7 112.9(3) . . ?
C32 C28 C14 112.3(3) . . ?
C32 C28 C21 112.6(3) . . ?
C21 C29 H29A 109.5 . . ?
C21 C29 H29B 109.5 . . ?
C21 C29 H29C 109.5 . . ?
H29A C29 H29B 109.5 . . ?
H29A C29 H29C 109.5 . . ?
H29B C29 H29C 109.5 . . ?
C7 C30 H30A 109.5 . . ?
C7 C30 H30B 109.5 . . ?
C7 C30 H30C 109.5 . . ?
H30A C30 H30B 109.5 . . ?
H30A C30 H30C 109.5 . . ?
H30B C30 H30C 109.5 . . ?
C14 C31 H31A 109.5 . . ?
C14 C31 H31B 109.5 . . ?
C14 C31 H31C 109.5 . . ?
H31A C31 H31B 109.5 . . ?
H31A C31 H31C 109.5 . . ?
H31B C31 H31C 109.5 . . ?
C28 C32 H32A 109.5 . . ?
C28 C32 H32B 109.5 . . ?
C28 C32 H32C 109.5 . . ?
H32A C32 H32B 109.5 . . ?
H32A C32 H32C 109.5 . . ?
H32B C32 H32C 109.5 . . ?
S1' O5 H5A 109.5 . . ?
H33A C33 H33B 109.5 . . ?
H33A C33 H33C 109.5 . . ?
H33B C33 H33C 109.5 . . ?
H33D C33 H33E 109.5 . . ?
H33D C33 H33F 109.5 . . ?
H33E C33 H33F 109.5 . . ?
S1 C33 H33A 109.5 . . ?
S1 C33 H33B 109.5 . . ?
S1 C33 H33C 109.5 . . ?
S1' C33 H33D 109.5 . . ?
S1' C33 H33E 109.5 . . ?
S1' C33 H33F 109.5 . . ?
H34A C34 H34B 109.5 . . ?
H34A C34 H34C 109.5 . . ?
H34B C34 H34C 109.5 . . ?
S1' C34 H34A 109.5 . . ?
S1' C34 H34B 109.5 . . ?
S1' C34 H34C 109.5 . . ?
O5 S1 C33 106.1(3) . . ?
O5 S1 C34A 114.9(5) . . ?
C34A S1 C33 98.9(4) . . ?
O5 S1' C33 100.0(3) . . ?
C34 S1' O5 106.7(9) . . ?
C34 S1' C33 130.1(10) . . ?
S1 C34A H34D 109.5 . . ?
S1 C34A H34E 109.5 . . ?
S1 C34A H34F 109.5 . . ?
H34D C34A H34E 109.5 . . ?
H34D C34A H34F 109.5 . . ?
H34E C34A H34F 109.5 . . ?

loop_
_geom_bond_atom_site_label_1
_geom_bond_atom_site_label_2
_geom_bond_distance
_geom_bond_site_symmetry_2
_geom_bond_publ_flag
O1 H1 0.8200 . ?
O1 C22 1.324(4) . ?
O2 C22 1.206(4) . ?
O3 C23 1.348(4) . ?
O3 C24 1.476(4) . ?
O4 C23 1.188(4) . ?
N1 H1A 0.8600 . ?
N1 C4 1.403(4) . ?
N1 C23 1.373(4) . ?
C1 C2 1.373(5) . ?
C1 C6 1.387(4) . ?
C1 C21 1.514(4) . ?
C2 H2 0.9300 . ?
C2 C3 1.405(4) . ?
C3 C4 1.420(5) . ?
C3 C22 1.474(5) . ?
C4 C5 1.386(5) . ?
C5 H5 0.9300 . ?
C5 C6 1.388(4) . ?
C6 C7 1.514(5) . ?
C7 C8 1.515(5) . ?
C7 C28 1.596(4) . ?
C7 C30 1.528(5) . ?
C8 C9 1.401(5) . ?
C8 C13 1.378(5) . ?
C9 H9 0.9300 . ?
C9 C10 1.385(6) . ?
C10 H10 0.9300 . ?
C10 C11 1.360(7) . ?
C11 H11 0.9300 . ?
C11 C12 1.368(6) . ?
C12 H12 0.9300 . ?
C12 C13 1.388(5) . ?
C13 C14 1.521(5) . ?
C14 C15 1.515(5) . ?
C14 C28 1.589(5) . ?
C14 C31 1.538(5) . ?
C15 C16 1.400(5) . ?
C15 C20 1.378(5) . ?
C16 H16 0.9300 . ?
C16 C17 1.370(7) . ?
C17 H17 0.9300 . ?
C17 C18 1.372(7) . ?
C18 H18 0.9300 . ?
C18 C19 1.383(6) . ?
C19 H19 0.9300 . ?
C19 C20 1.389(5) . ?
C20 C21 1.511(5) . ?
C21 C28 1.588(5) . ?
C21 C29 1.540(4) . ?
C24 C25 1.512(6) . ?
C24 C26 1.508(7) . ?
C24 C27 1.518(6) . ?
C25 H25A 0.9600 . ?
C25 H25B 0.9600 . ?
C25 H25C 0.9600 . ?
C26 H26A 0.9600 . ?
C26 H26B 0.9600 . ?
C26 H26C 0.9600 . ?
C27 H27A 0.9600 . ?
C27 H27B 0.9600 . ?
C27 H27C 0.9600 . ?
C28 C32 1.524(5) . ?
C29 H29A 0.9600 . ?
C29 H29B 0.9600 . ?
C29 H29C 0.9600 . ?
C30 H30A 0.9600 . ?
C30 H30B 0.9600 . ?
C30 H30C 0.9600 . ?
C31 H31A 0.9600 . ?
C31 H31B 0.9600 . ?
C31 H31C 0.9600 . ?
C32 H32A 0.9600 . ?
C32 H32B 0.9600 . ?
C32 H32C 0.9600 . ?
O5 H5A 0.8200 . ?
O5 S1 1.468(4) . ?
O5 S1' 1.685(5) . ?
C33 H33A 0.9600 . ?
C33 H33B 0.9600 . ?
C33 H33C 0.9600 . ?
C33 H33D 0.9600 . ?
C33 H33E 0.9600 . ?
C33 H33F 0.9600 . ?
C33 S1 1.762(6) . ?
C33 S1' 1.691(6) . ?
C34 H34A 0.9600 . ?
C34 H34B 0.9600 . ?
C34 H34C 0.9600 . ?
C34 S1' 1.397(18) . ?
S1 C34A 1.678(11) . ?
C34A H34D 0.9600 . ?
C34A H34E 0.9600 . ?
C34A H34F 0.9600 . ?

loop_
_geom_torsion_atom_site_label_1
_geom_torsion_atom_site_label_2
_geom_torsion_atom_site_label_3
_geom_torsion_atom_site_label_4
_geom_torsion
_geom_torsion_site_symmetry_1
_geom_torsion_site_symmetry_2
_geom_torsion_site_symmetry_3
_geom_torsion_site_symmetry_4
_geom_torsion_publ_flag
N1 C4 C5 C6 177.2(3) . . . . ?
C1 C2 C3 C4 0.7(5) . . . . ?
C1 C2 C3 C22 -178.8(3) . . . . ?
C1 C6 C7 C8 -110.0(3) . . . . ?
C1 C6 C7 C28 0.9(3) . . . . ?
C1 C6 C7 C30 126.4(3) . . . . ?
C1 C21 C28 C7 0.9(3) . . . . ?
C1 C21 C28 C14 113.8(3) . . . . ?
C1 C21 C28 C32 -123.1(3) . . . . ?
C2 C1 C6 C5 0.0(5) . . . . ?
C2 C1 C6 C7 178.7(3) . . . . ?
C2 C1 C21 C20 -67.1(4) . . . . ?
C2 C1 C21 C28 -179.3(3) . . . . ?
C2 C1 C21 C29 55.3(5) . . . . ?
C2 C3 C4 N1 -178.2(3) . . . . ?
C2 C3 C4 C5 0.3(5) . . . . ?
C2 C3 C22 O1 3.9(5) . . . . ?
C2 C3 C22 O2 -177.3(4) . . . . ?
C3 C4 C5 C6 -1.2(5) . . . . ?
C4 N1 C23 O3 -172.7(3) . . . . ?
C4 N1 C23 O4 6.5(7) . . . . ?
C4 C3 C22 O1 -175.6(3) . . . . ?
C4 C3 C22 O2 3.2(6) . . . . ?
C4 C5 C6 C1 1.0(5) . . . . ?
C4 C5 C6 C7 -177.4(3) . . . . ?
C5 C6 C7 C8 68.6(4) . . . . ?
C5 C6 C7 C28 179.5(3) . . . . ?
C5 C6 C7 C30 -55.0(4) . . . . ?
C6 C1 C2 C3 -0.9(5) . . . . ?
C6 C1 C21 C20 111.9(3) . . . . ?
C6 C1 C21 C28 -0.3(3) . . . . ?
C6 C1 C21 C29 -125.8(3) . . . . ?
C6 C7 C8 C9 -68.9(5) . . . . ?
C6 C7 C8 C13 110.4(3) . . . . ?
C6 C7 C28 C14 -113.7(3) . . . . ?
C6 C7 C28 C21 -1.1(3) . . . . ?
C6 C7 C28 C32 122.7(3) . . . . ?
C7 C8 C9 C10 179.4(4) . . . . ?
C7 C8 C13 C12 -179.5(3) . . . . ?
C7 C8 C13 C14 -0.4(4) . . . . ?
C8 C7 C28 C14 1.8(3) . . . . ?
C8 C7 C28 C21 114.4(3) . . . . ?
C8 C7 C28 C32 -121.8(3) . . . . ?
C8 C9 C10 C11 -0.2(7) . . . . ?
C8 C13 C14 C15 -110.1(3) . . . . ?
C8 C13 C14 C28 1.5(4) . . . . ?
C8 C13 C14 C31 127.3(3) . . . . ?
C9 C8 C13 C12 -0.2(5) . . . . ?
C9 C8 C13 C14 178.9(3) . . . . ?
C9 C10 C11 C12 0.1(8) . . . . ?
C10 C11 C12 C13 0.0(7) . . . . ?
C11 C12 C13 C8 0.1(6) . . . . ?
C11 C12 C13 C14 -178.9(4) . . . . ?
C12 C13 C14 C15 68.9(5) . . . . ?
C12 C13 C14 C28 -179.5(4) . . . . ?
C12 C13 C14 C31 -53.7(5) . . . . ?
C13 C8 C9 C10 0.2(6) . . . . ?
C13 C14 C15 C16 -67.7(4) . . . . ?
C13 C14 C15 C20 111.5(3) . . . . ?
C13 C14 C28 C7 -2.0(3) . . . . ?
C13 C14 C28 C21 -114.7(3) . . . . ?
C13 C14 C28 C32 122.0(3) . . . . ?
C14 C15 C16 C17 180.0(4) . . . . ?
C14 C15 C20 C19 179.6(3) . . . . ?
C14 C15 C20 C21 -1.7(4) . . . . ?
C15 C14 C28 C7 114.5(3) . . . . ?
C15 C14 C28 C21 1.8(3) . . . . ?
C15 C14 C28 C32 -121.5(3) . . . . ?
C15 C16 C17 C18 -0.2(7) . . . . ?
C15 C20 C21 C1 -109.3(3) . . . . ?
C15 C20 C21 C28 2.7(3) . . . . ?
C15 C20 C21 C29 128.6(3) . . . . ?
C16 C15 C20 C19 -1.1(5) . . . . ?
C16 C15 C20 C21 177.6(3) . . . . ?
C16 C17 C18 C19 -0.1(7) . . . . ?
C17 C18 C19 C20 -0.2(6) . . . . ?
C18 C19 C20 C15 0.8(5) . . . . ?
C18 C19 C20 C21 -177.6(3) . . . . ?
C19 C20 C21 C1 69.3(4) . . . . ?
C19 C20 C21 C28 -178.7(3) . . . . ?
C19 C20 C21 C29 -52.8(4) . . . . ?
C20 C15 C16 C17 0.8(5) . . . . ?
C20 C21 C28 C7 -115.6(3) . . . . ?
C20 C21 C28 C14 -2.7(3) . . . . ?
C20 C21 C28 C32 120.4(3) . . . . ?
C21 C1 C2 C3 178.0(3) . . . . ?
C21 C1 C6 C5 -179.0(3) . . . . ?
C21 C1 C6 C7 -0.4(4) . . . . ?
C22 C3 C4 N1 1.3(5) . . . . ?
C22 C3 C4 C5 179.9(3) . . . . ?
C23 O3 C24 C25 -176.3(4) . . . . ?
C23 O3 C24 C26 65.5(4) . . . . ?
C23 O3 C24 C27 -58.8(5) . . . . ?
C23 N1 C4 C3 169.8(4) . . . . ?
C23 N1 C4 C5 -8.7(6) . . . . ?
C24 O3 C23 O4 -4.4(6) . . . . ?
C24 O3 C23 N1 174.9(3) . . . . ?
C28 C7 C8 C9 179.8(4) . . . . ?
C28 C7 C8 C13 -0.9(4) . . . . ?
C28 C14 C15 C16 -179.3(3) . . . . ?
C28 C14 C15 C20 -0.1(3) . . . . ?
C29 C21 C28 C7 122.2(3) . . . . ?
C29 C21 C28 C14 -124.8(3) . . . . ?
C29 C21 C28 C32 -1.7(4) . . . . ?
C30 C7 C8 C9 54.7(5) . . . . ?
C30 C7 C8 C13 -126.1(3) . . . . ?
C30 C7 C28 C14 123.9(3) . . . . ?
C30 C7 C28 C21 -123.5(3) . . . . ?
C30 C7 C28 C32 0.3(4) . . . . ?
C31 C14 C15 C16 55.0(4) . . . . ?
C31 C14 C15 C20 -125.8(3) . . . . ?
C31 C14 C28 C7 -123.8(3) . . . . ?
C31 C14 C28 C21 123.4(3) . . . . ?
C31 C14 C28 C32 0.1(4) . . . . ?
